data_2002780
loop_
_publ_author_name
'Wadewitz, C'
'Mueller-Buschbaum, Hk'

_publ_section_title
;
Synthese und Struktur eines Strontium-Vanadyl-Phosphats: Sr (V O) (P
O4)2
;
_journal_name_full
;
Zeitschrift fuer Naturforschung, Teil B. Anorganische Chemie,
Organische Chemie (42,1987-)
;
_journal_page_first 929
_journal_page_last 933
_journal_volume 51
_journal_year 1996
_chemical_formula_structural 'Sr2 (V O) (P O4)2'
_chemical_formula_sum 'O9 P2 Sr2 V'
_chemical_name_systematic
;
Distrontium oxovanadium(IV) bis(phosphate(V))
;
_space_group_IT_number 15
_symmetry_cell_setting monoclinic
_symmetry_Int_Tables_number 15
_symmetry_space_group_name_Hall '-I 2ya'
_symmetry_space_group_name_H-M 'I 1 2/a 1'
_cell_angle_alpha 90
_cell_angle_beta 115.412(14)
_cell_angle_gamma 90
_cell_formula_units_Z 4
_cell_length_a 6.744(4)
_cell_length_b 15.866(4)
_cell_length_c 7.032(2)
_cell_volume 679.6
_refine_ls_R_factor_all 0.0578
_cod_database_code 2002780

loop_
_symmetry_equiv_pos_as_xyz
x,y,z
1/2-x,y,-z
-x,-y,-z
1/2+x,-y,z
1/2+x,1/2+y,1/2+z
-x,1/2+y,1/2-z
1/2-x,1/2-y,1/2-z
x,1/2-y,1/2+z

loop_
_atom_site_aniso_label
_atom_site_aniso_U_11
_atom_site_aniso_U_12
_atom_site_aniso_U_13
_atom_site_aniso_U_22
_atom_site_aniso_U_23
_atom_site_aniso_U_33
Sr1 0.00821(1) 0. 0.00117(1) 0.00670(1) 0. 0.00970(1)
Sr2 0.00802(1) 0. 0.00294(1) 0.00560(1) 0. 0.01386(1)
P1 0.00429(3) 0. 0.00184(2) 0.00198(3) 0. 0.00475(3)
P2 0.00492(3) 0. 0.00188(2) 0.00294(3) 0. 0.00544(3)
V1 0.00621(3) -0.00071(2) 0.00300(3) 0.00288(3) -0.00037(3) 0.00677(5)
O1 0.01095(10) 0. 0.00385(7) 0.00640(11) 0. 0.00932(10)
O2 0.01132(7) -0.00010(7) 0.00557(5) 0.00813(8) 0.00098(7) 0.00997(7)
O3 0.00844(7) 0.00127(7) 0.00364(5) 0.00888(9) 0.00274(7) 0.01136(8)
O4 0.01166(8) 0.00167(7) 0.00082(6) 0.00821(8) 0.00195(7) 0.01030(8)
O5 0.01212(7) 0.00190(6) 0.00690(5) 0.00595(8) 0.00282(7) 0.01300(8)

loop_
_atom_site_label
_atom_site_type_symbol
_atom_site_symmetry_multiplicity
_atom_site_Wyckoff_symbol
_atom_site_fract_x
_atom_site_fract_y
_atom_site_fract_z
_atom_site_occupancy
_atom_site_attached_hydrogens
_atom_site_calc_flag
Sr1 Sr2+ 4 e 0.25 0.624320(2) 0. 1. 0 d
Sr2 Sr2+ 4 e 0.25 0.040720(3) 0. 1. 0 d
P1 P5+ 4 e 0.25 0.835940(6) 0. 1. 0 d
P2 P5+ 4 e 0.25 0.421410(7) 0. 1. 0 d
V1 V4+ 8 f 0.75108(2) 0.744570(7) 0.279280(13) 0.5 0 d
O1 O2- 4 e 0.25 0.20809(2) 0. 1. 0 d
O2 O2- 8 f 0.14337(3) 0.607220(15) 0.60853(3) 1. 0 d
O3 O2- 8 f 0.06922(4) 0.724210(14) 0.34079(3) 1. 0 d
O4 O2- 8 f 0.07162(4) 0.475290(15) 0.83712(4) 1. 0 d
O5 O2- 8 f 0.15581(4) 0.362550(14) 0.12194(4) 1. 0 d

loop_
_atom_type_symbol
_atom_type_oxidation_number
Sr2+ 2.000
P5+ 5.000
V4+ 4.000
O2- -2.000
